data_9002645
loop_
_publ_author_name
'Hertweck, B.'
'Giester, G.'
'Libowitzky, E.'

_publ_section_title
;The crystal structures of the low-temperature phases of leonite-type
 compounds, K2Me(SO4)2.4H2O (Me=Mg,Mn,Fe) Sample: K2Fe(SO4)2.4H2O, T = 293 K
;
_journal_name_full 'American Mineralogist'
_journal_page_first 1282
_journal_page_last 1292
_journal_volume 86
_journal_year 2001
_chemical_formula_structural K2Fe(SO4)2*4(H2O)
_chemical_formula_sum 'Fe H8 K2 O12 S2'
_chemical_name_mineral Mereiterite
_space_group_IT_number 12
_symmetry_space_group_name_Hall '-C 2y'
_symmetry_space_group_name_H-M 'C 1 2/m 1'
_cell_angle_alpha 90
_cell_angle_beta 94.88
_cell_angle_gamma 90
_cell_formula_units_Z 4
_cell_length_a 11.837
_cell_length_b 9.547
_cell_length_c 9.939
_cell_volume 1119.113
_database_code_amcsd 0002734
_diffrn_ambient_temperature 293
_exptl_crystal_density_diffrn 2.364
_cod_original_formula_sum 'K2 Fe S2 O12 H8'
_cod_database_code 9002645

loop_
_space_group_symop_operation_xyz
x,y,z
1/2+x,1/2+y,z
x,-y,z
1/2+x,1/2-y,z
-x,y,-z
1/2-x,1/2+y,-z
-x,-y,-z
1/2-x,1/2-y,-z

loop_
_atom_site_label
_atom_site_fract_x
_atom_site_fract_y
_atom_site_fract_z
_atom_site_occupancy
_atom_site_U_iso_or_equiv
_atom_site_type_symbol
_atom_site_attached_hydrogens
K 0.16890 0.26351 0.24913 1.00000 0.02700 K 0
Fe1 0.00000 0.00000 0.00000 1.00000 0.01430 Fe 0
Fe2 0.00000 0.50000 0.50000 1.00000 0.01300 Fe 0
S1 0.20733 0.50000 -0.04466 1.00000 0.01430 S 0
S2 0.21291 0.00000 -0.48145 1.00000 0.01390 S 0
O1 0.15670 0.37400 -0.11190 1.00000 0.02720 O 0
O2A 0.15260 0.09500 -0.40140 0.50000 0.02540 O 0
O2B 0.17650 0.14810 -0.45400 0.50000 0.02900 O 0
O3 0.17160 0.00000 0.06560 1.00000 0.03650 O 0
O4 0.18800 0.50000 0.09740 1.00000 0.03350 O 0
O5 0.16450 0.50000 0.43730 1.00000 0.02180 O 0
O6 0.19290 0.02400 0.37420 0.50000 0.02670 O 0
Ow1 0.03990 0.33740 -0.35540 1.00000 0.02110 O 0
Ow2 0.00000 0.22040 0.00000 1.00000 0.03170 O 0
Ow3 0.01290 0.00000 -0.21450 1.00000 0.03210 O 0
H1 0.07200 0.27600 -0.38500 1.00000 0.03900 H 0
H2 0.07900 0.35400 -0.27900 1.00000 0.04500 H 0
H3 0.04400 0.26900 -0.03200 1.00000 0.04600 H 0
H4 0.06500 0.00000 -0.25800 1.00000 0.06100 H 0
H5 -0.04300 0.00000 -0.26800 1.00000 0.05700 H 0

loop_
_cod_changelog_entry_id
_cod_changelog_entry_author
_cod_changelog_entry_date
_cod_changelog_entry_text
1
;cod-tools version 3.8.0
Id: cif_guess_AMCSD_atom_types 9581 2023-05-17 12:35:41Z saulius
;
2023-05-18T08:40:27+03:00
;Derived atom types and hydrogen counts
from atom names that follow the AMCSD naming convention
(Wat == water, O-H == hydroxyl).
;

loop_
_cod_related_entry_id
_cod_related_entry_database
_cod_related_entry_code
1 AMCSD 0002734
